data_4302227
loop_
_publ_author_name
'Maxwell A. Braverman'
'Joseph H. Nettleman'
'Ronald M. Supkowski'
'Robert L. LaDuca'

_publ_section_title
;
Copper Phthalate Coordination Polymers Incorporating Kinked Dipyridyl
Ligands: An Unprecedented 8-Connected Network and One-Dimensional Chiral
Nanobarrels with Hydrophobic Channels Constructed from Septuple Helical
Motifs
;
_journal_name_full 'Inorganic Chemistry'
_journal_page_first 4918
_journal_page_last 4926
_journal_paper_doi 10.1021/ic900331m
_journal_volume 48
_journal_year 2009
_chemical_formula_sum 'C19.33 H13.33 Cu N2 O5.33'
_chemical_formula_weight 422.53
_chemical_name_systematic
; 
 ? 
;
_space_group_IT_number 148
_symmetry_cell_setting rhombohedral
_symmetry_space_group_name_Hall '-R 3'
_symmetry_space_group_name_H-M 'R -3 :H'
_atom_sites_solution_hydrogens geom
_atom_sites_solution_primary direct
_atom_sites_solution_secondary difmap
_audit_creation_method SHELXL-97
_cell_angle_alpha 90.00
_cell_angle_beta 90.00
_cell_angle_gamma 120.00
_cell_formula_units_Z 18
_cell_length_a 24.926(2)
_cell_length_b 24.926(2)
_cell_length_c 15.189(3)
_cell_measurement_temperature 173(2)
_cell_volume 8172.7(19)
_computing_structure_refinement 'SHELXL-97 (Sheldrick, 2008)'
_computing_structure_solution 'SHELXS-97 (Sheldrick, 2008)'
_diffrn_ambient_temperature 173(2)
_diffrn_measured_fraction_theta_full 0.924
_diffrn_measured_fraction_theta_max 0.893
_diffrn_radiation_monochromator graphite
_diffrn_radiation_source 'fine-focus sealed tube'
_diffrn_radiation_type MoK\a
_diffrn_radiation_wavelength 0.71073
_diffrn_reflns_av_R_equivalents 0.0886
_diffrn_reflns_av_sigmaI/netI 0.0826
_diffrn_reflns_limit_h_max 32
_diffrn_reflns_limit_h_min -32
_diffrn_reflns_limit_k_max 31
_diffrn_reflns_limit_k_min -32
_diffrn_reflns_limit_l_max 20
_diffrn_reflns_limit_l_min -19
_diffrn_reflns_number 27775
_diffrn_reflns_theta_full 25.00
_diffrn_reflns_theta_max 28.22
_diffrn_reflns_theta_min 1.63
_exptl_absorpt_coefficient_mu 1.238
_exptl_absorpt_correction_T_max 1
_exptl_absorpt_correction_T_min 0.922
_exptl_absorpt_correction_type multi-scan
_exptl_absorpt_process_details SADABS
_exptl_crystal_colour green
_exptl_crystal_density_diffrn 1.545
_exptl_crystal_density_method 'not measured'
_exptl_crystal_description block
_exptl_crystal_F_000 3870
_exptl_crystal_size_max 0.24
_exptl_crystal_size_mid 0.16
_exptl_crystal_size_min 0.06
_refine_diff_density_max 0.643
_refine_diff_density_min -0.466
_refine_diff_density_rms 0.102
_refine_ls_extinction_method none
_refine_ls_goodness_of_fit_ref 1.022
_refine_ls_hydrogen_treatment mixed
_refine_ls_matrix_type full
_refine_ls_number_parameters 262
_refine_ls_number_reflns 4010
_refine_ls_number_restraints 1
_refine_ls_restrained_S_all 1.022
_refine_ls_R_factor_all 0.0884
_refine_ls_R_factor_gt 0.0443
_refine_ls_shift/su_max 0.001
_refine_ls_shift/su_mean 0.000
_refine_ls_structure_factor_coef Fsqd
_refine_ls_weighting_details 'calc w=1/[\s^2^(Fo^2^)+(0.0596P)^2^+0.0000P] where P=(Fo^2^+2Fc^2^)/3'
_refine_ls_weighting_scheme calc
_refine_ls_wR_factor_gt 0.1029
_refine_ls_wR_factor_ref 0.1164
_reflns_number_gt 2623
_reflns_number_total 4010
_reflns_threshold_expression >2sigma(I)
_cod_data_source_file ic900331m_si_002_1.cif
_cod_data_source_block rhom1
_cod_original_cell_volume 8173.0(18)
_cod_original_sg_symbol_H-M 'R -3'
_cod_database_code 4302227

loop_
_symmetry_equiv_pos_as_xyz
'x, y, z'
'-y, x-y, z'
'-x+y, -x, z'
'x+2/3, y+1/3, z+1/3'
'-y+2/3, x-y+1/3, z+1/3'
'-x+y+2/3, -x+1/3, z+1/3'
'x+1/3, y+2/3, z+2/3'
'-y+1/3, x-y+2/3, z+2/3'
'-x+y+1/3, -x+2/3, z+2/3'
'-x, -y, -z'
'y, -x+y, -z'
'x-y, x, -z'
'-x+2/3, -y+1/3, -z+1/3'
'y+2/3, -x+y+1/3, -z+1/3'
'x-y+2/3, x+1/3, -z+1/3'
'-x+1/3, -y+2/3, -z+2/3'
'y+1/3, -x+y+2/3, -z+2/3'
'x-y+1/3, x+2/3, -z+2/3'

loop_
_atom_site_label
_atom_site_type_symbol
_atom_site_fract_x
_atom_site_fract_y
_atom_site_fract_z
_atom_site_U_iso_or_equiv
_atom_site_adp_type
_atom_site_occupancy
_atom_site_symmetry_multiplicity
_atom_site_calc_flag
_atom_site_refinement_flags
_atom_site_disorder_assembly
_atom_site_disorder_group
Cu1 Cu 0.292646(17) 0.094573(17) 1.12006(2) 0.01386(13) Uani 1 1 d . . .
O1 O 0.38977(10) 0.06710(10) 1.14423(14) 0.0190(5) Uani 1 1 d . . .
O2 O 0.37211(10) 0.14369(10) 1.17966(14) 0.0152(5) Uani 1 1 d . . .
O3 O 0.42077(10) 0.09739(10) 1.33999(15) 0.0189(5) Uani 1 1 d . . .
O4 O 0.51326(10) 0.11667(10) 1.38736(13) 0.0154(5) Uani 1 1 d . . .
O5 O 0.40251(16) 0.23080(12) 0.70788(17) 0.0455(8) Uani 1 1 d . . .
N1 N 0.33560(12) 0.12829(12) 0.99955(16) 0.0158(6) Uani 1 1 d . . .
N2 N 0.45060(12) 0.08395(12) 0.55523(17) 0.0171(6) Uani 1 1 d . . .
C1 C 0.37012(15) 0.10797(15) 0.9597(2) 0.0183(7) Uani 1 1 d . . .
H1 H 0.3806 0.0818 0.9918 0.022 Uiso 1 1 calc R . .
C2 C 0.39101(16) 0.12328(16) 0.8743(2) 0.0212(7) Uani 1 1 d . . .
H2 H 0.4154 0.1080 0.8485 0.025 Uiso 1 1 calc R . .
C3 C 0.37592(16) 0.16133(15) 0.8266(2) 0.0204(7) Uani 1 1 d . . .
C4 C 0.34048(17) 0.18314(16) 0.8681(2) 0.0227(8) Uani 1 1 d . . .
H4 H 0.3301 0.2101 0.8381 0.027 Uiso 1 1 calc R . .
C5 C 0.32088(16) 0.16496(15) 0.9532(2) 0.0197(7) Uani 1 1 d . . .
H5 H 0.2958 0.1790 0.9803 0.024 Uiso 1 1 calc R . .
C6 C 0.39833(18) 0.18300(17) 0.7352(2) 0.0267(8) Uani 1 1 d . . .
C7 C 0.38759(15) 0.08177(15) 0.6758(2) 0.0204(7) Uani 1 1 d . . .
H7 H 0.3563 0.0581 0.7178 0.025 Uiso 1 1 calc R . .
C8 C 0.40580(16) 0.05312(16) 0.6146(2) 0.0205(7) Uani 1 1 d . . .
H8 H 0.3854 0.0091 0.6145 0.025 Uiso 1 1 calc R . .
C9 C 0.47800(17) 0.14593(16) 0.5556(2) 0.0258(8) Uani 1 1 d . . .
H9 H 0.5102 0.1686 0.5143 0.031 Uiso 1 1 calc R . .
C10 C 0.46192(18) 0.17806(16) 0.6126(2) 0.0289(9) Uani 1 1 d . . .
H10 H 0.4820 0.2220 0.6097 0.035 Uiso 1 1 calc R . .
C11 C 0.41589(17) 0.14575(16) 0.6749(2) 0.0218(8) Uani 1 1 d . . .
C12 C 0.47771(14) 0.12315(14) 1.3325(2) 0.0139(6) Uani 1 1 d . . .
C13 C 0.50961(14) 0.16378(14) 1.2546(2) 0.0139(6) Uani 1 1 d . . .
C14 C 0.57395(15) 0.20164(14) 1.2561(2) 0.0178(7) Uani 1 1 d . . .
H14 H 0.5969 0.2018 1.3062 0.021 Uiso 1 1 calc R . .
C15 C 0.60448(16) 0.23926(15) 1.1839(2) 0.0219(8) Uani 1 1 d . . .
H15 H 0.6483 0.2645 1.1846 0.026 Uiso 1 1 calc R . .
C16 C 0.57166(16) 0.24002(15) 1.1120(2) 0.0236(8) Uani 1 1 d . . .
H16 H 0.5926 0.2660 1.0632 0.028 Uiso 1 1 calc R . .
C17 C 0.50761(16) 0.20271(15) 1.1108(2) 0.0205(7) Uani 1 1 d . . .
H17 H 0.4849 0.2034 1.0610 0.025 Uiso 1 1 calc R . .
C18 C 0.47649(14) 0.16437(14) 1.1816(2) 0.0132(6) Uani 1 1 d . . .
C19 C 0.40808(15) 0.12024(15) 1.16931(19) 0.0150(7) Uani 1 1 d . . .
O6 O 0.5379(14) 0.2894(15) 0.8621(18) 0.225(13) Uani 0.33 1 d PD . .
H6A H 0.4995 0.2709 0.8817 0.270 Uiso 0.33 1 d PRD . .
C20 C 0.574(3) 0.355(4) 0.833(2) 0.23(3) Uani 0.33 1 d P . .
H20A H 0.5488 0.3646 0.7936 0.352 Uiso 0.33 1 calc PR . .
H20B H 0.6114 0.3618 0.8013 0.352 Uiso 0.33 1 calc PR . .
H20C H 0.5865 0.3826 0.8843 0.352 Uiso 0.33 1 calc PR . .

loop_
_atom_site_aniso_label
_atom_site_aniso_U_11
_atom_site_aniso_U_22
_atom_site_aniso_U_33
_atom_site_aniso_U_23
_atom_site_aniso_U_13
_atom_site_aniso_U_12
Cu1 0.0153(2) 0.0159(2) 0.0097(2) 0.00046(15) -0.00003(15) 0.00732(18)
O1 0.0219(13) 0.0152(12) 0.0198(12) -0.0025(10) -0.0010(10) 0.0092(10)
O2 0.0155(12) 0.0157(12) 0.0151(11) 0.0000(9) -0.0018(9) 0.0083(10)
O3 0.0145(12) 0.0257(13) 0.0174(12) 0.0040(10) 0.0008(9) 0.0108(11)
O4 0.0152(11) 0.0171(12) 0.0137(11) 0.0014(9) -0.0015(9) 0.0080(10)
O5 0.091(2) 0.0375(17) 0.0275(15) 0.0173(13) 0.0285(16) 0.0472(17)
N1 0.0182(14) 0.0173(14) 0.0120(13) -0.0014(11) -0.0009(11) 0.0090(12)
N2 0.0209(15) 0.0167(14) 0.0113(13) -0.0003(11) 0.0021(11) 0.0075(12)
C1 0.0239(18) 0.0194(18) 0.0149(16) -0.0012(13) -0.0019(13) 0.0133(15)
C2 0.0250(19) 0.0273(19) 0.0173(17) -0.0022(14) 0.0042(14) 0.0175(16)
C3 0.0285(19) 0.0166(17) 0.0134(17) 0.0002(13) 0.0039(14) 0.0092(15)
C4 0.033(2) 0.0233(19) 0.0169(17) 0.0022(14) 0.0008(15) 0.0180(17)
C5 0.0247(19) 0.0212(18) 0.0167(17) 0.0002(13) 0.0028(14) 0.0141(15)
C6 0.037(2) 0.025(2) 0.0192(18) 0.0040(15) 0.0098(16) 0.0159(18)
C7 0.0218(18) 0.0202(18) 0.0151(17) 0.0029(13) 0.0055(14) 0.0073(15)
C8 0.0260(19) 0.0170(17) 0.0161(17) 0.0000(13) 0.0011(14) 0.0090(15)
C9 0.034(2) 0.0202(19) 0.0187(18) 0.0009(14) 0.0098(15) 0.0099(17)
C10 0.044(2) 0.0169(18) 0.0208(19) 0.0024(14) 0.0146(17) 0.0112(17)
C11 0.032(2) 0.0185(18) 0.0157(17) 0.0002(14) 0.0041(14) 0.0128(16)
C12 0.0168(17) 0.0106(15) 0.0148(16) -0.0032(12) 0.0012(13) 0.0074(14)
C13 0.0175(17) 0.0120(15) 0.0152(16) -0.0001(12) 0.0028(13) 0.0095(14)
C14 0.0172(17) 0.0164(17) 0.0214(17) 0.0003(13) 0.0007(13) 0.0095(14)
C15 0.0143(17) 0.0141(17) 0.035(2) 0.0008(15) 0.0083(15) 0.0050(14)
C16 0.028(2) 0.0152(17) 0.0253(19) 0.0044(14) 0.0116(15) 0.0087(16)
C17 0.0265(19) 0.0179(17) 0.0176(17) 0.0004(14) 0.0010(14) 0.0116(16)
C18 0.0141(16) 0.0122(15) 0.0146(15) 0.0003(12) 0.0030(12) 0.0077(13)
C19 0.0200(17) 0.0196(17) 0.0084(15) 0.0034(13) 0.0018(13) 0.0122(15)
O6 0.24(3) 0.16(3) 0.24(3) 0.01(3) -0.04(2) 0.07(2)
C20 0.30(5) 0.50(8) 0.11(2) 0.18(4) 0.14(3) 0.36(6)

loop_
_atom_type_symbol
_atom_type_description
_atom_type_scat_dispersion_real
_atom_type_scat_dispersion_imag
_atom_type_scat_source
C C 0.0033 0.0016 'International Tables Vol C Tables 4.2.6.8 and 6.1.1.4'
H H 0.0000 0.0000 'International Tables Vol C Tables 4.2.6.8 and 6.1.1.4'
N N 0.0061 0.0033 'International Tables Vol C Tables 4.2.6.8 and 6.1.1.4'
O O 0.0106 0.0060 'International Tables Vol C Tables 4.2.6.8 and 6.1.1.4'
Cu Cu 0.3201 1.2651 'International Tables Vol C Tables 4.2.6.8 and 6.1.1.4'

loop_
_geom_angle_atom_site_label_1
_geom_angle_atom_site_label_2
_geom_angle_atom_site_label_3
_geom_angle
_geom_angle_site_symmetry_1
_geom_angle_site_symmetry_3
_geom_angle_publ_flag
O4 Cu1 O2 167.65(9) 8_544 . ?
O4 Cu1 N2 92.65(10) 8_544 8_545 ?
O2 Cu1 N2 96.17(10) . 8_545 ?
O4 Cu1 N1 84.76(10) 8_544 . ?
O2 Cu1 N1 89.93(10) . . ?
N2 Cu1 N1 159.40(11) 8_545 . ?
O4 Cu1 O2 92.35(8) 8_544 13_557 ?
O2 Cu1 O2 76.67(9) . 13_557 ?
N2 Cu1 O2 108.46(9) 8_545 13_557 ?
N1 Cu1 O2 92.08(9) . 13_557 ?
C19 O2 Cu1 111.9(2) . . ?
C19 O2 Cu1 142.3(2) . 13_557 ?
Cu1 O2 Cu1 103.33(9) . 13_557 ?
C12 O4 Cu1 111.42(19) . 6 ?
C1 N1 C5 117.7(3) . . ?
C1 N1 Cu1 122.9(2) . . ?
C5 N1 Cu1 118.5(2) . . ?
C8 N2 C9 117.2(3) . . ?
C8 N2 Cu1 122.9(2) . 6_554 ?
C9 N2 Cu1 119.2(2) . 6_554 ?
N1 C1 C2 123.0(3) . . ?
C1 C2 C3 119.1(3) . . ?
C2 C3 C4 118.0(3) . . ?
C2 C3 C6 123.6(3) . . ?
C4 C3 C6 118.3(3) . . ?
C5 C4 C3 119.0(3) . . ?
N1 C5 C4 123.0(3) . . ?
O5 C6 C3 120.4(3) . . ?
O5 C6 C11 118.9(3) . . ?
C3 C6 C11 120.7(3) . . ?
C8 C7 C11 118.6(3) . . ?
N2 C8 C7 123.5(3) . . ?
N2 C9 C10 123.2(3) . . ?
C9 C10 C11 119.3(3) . . ?
C7 C11 C10 118.1(3) . . ?
C7 C11 C6 124.2(3) . . ?
C10 C11 C6 117.6(3) . . ?
O3 C12 O4 124.0(3) . . ?
O3 C12 C13 120.5(3) . . ?
O4 C12 C13 115.5(3) . . ?
C18 C13 C14 119.7(3) . . ?
C18 C13 C12 121.3(3) . . ?
C14 C13 C12 119.0(3) . . ?
C15 C14 C13 119.8(3) . . ?
C16 C15 C14 120.5(3) . . ?
C15 C16 C17 119.7(3) . . ?
C16 C17 C18 120.6(3) . . ?
C13 C18 C17 119.7(3) . . ?
C13 C18 C19 123.6(3) . . ?
C17 C18 C19 116.4(3) . . ?
O1 C19 O2 123.7(3) . . ?
O1 C19 C18 120.0(3) . . ?
O2 C19 C18 116.0(3) . . ?
C20 O6 C20 123(3) 18_546 . ?

loop_
_geom_bond_atom_site_label_1
_geom_bond_atom_site_label_2
_geom_bond_distance
_geom_bond_site_symmetry_2
_geom_bond_publ_flag
Cu1 O4 1.930(2) 8_544 ?
Cu1 O2 1.954(2) . ?
Cu1 N2 2.059(3) 8_545 ?
Cu1 N1 2.074(3) . ?
Cu1 O2 2.401(2) 13_557 ?
O1 C19 1.226(4) . ?
O2 C19 1.302(4) . ?
O2 Cu1 2.401(2) 13_557 ?
O3 C12 1.236(4) . ?
O4 C12 1.285(4) . ?
O4 Cu1 1.930(2) 6 ?
O5 C6 1.216(4) . ?
N1 C1 1.341(4) . ?
N1 C5 1.342(4) . ?
N2 C8 1.339(4) . ?
N2 C9 1.341(4) . ?
N2 Cu1 2.059(3) 6_554 ?
C1 C2 1.379(4) . ?
C2 C3 1.387(5) . ?
C3 C4 1.398(5) . ?
C3 C6 1.492(5) . ?
C4 C5 1.375(5) . ?
C6 C11 1.517(5) . ?
C7 C8 1.381(4) . ?
C7 C11 1.384(5) . ?
C9 C10 1.368(5) . ?
C10 C11 1.391(5) . ?
C12 C13 1.500(4) . ?
C13 C18 1.387(4) . ?
C13 C14 1.396(4) . ?
C14 C15 1.396(4) . ?
C15 C16 1.370(5) . ?
C16 C17 1.389(5) . ?
C17 C18 1.390(4) . ?
C18 C19 1.509(4) . ?
O6 C20 1.49(6) 18_546 ?
O6 C20 1.49(6) . ?
